data_7114745
loop_
_publ_author_name
'Yamaguchi, Kazuya'
'Akagi, Fumio'
'Suzuki, Shinnichiro'
'Fujinami, Shuhei'
'Suzuki, Masatatsu'
'Shionoya, Mitsuhiko'

_publ_section_title
;
 Hydrolysis of phosphodiester with hydroxo- or carboxylate-bridged
 dinuclear Ni(ii) and Cu(ii) complexes
;
_journal_issue 4
_journal_name_full 'Chemical Communications'
_journal_page_first 375
_journal_paper_doi 10.1039/b008994j
_journal_year 2001
_chemical_formula_sum 'C48 H59.5 Cl2 Cu2 N8.5 O19.5 P'
_chemical_formula_weight 1296.52
_space_group_IT_number 62
_symmetry_cell_setting orthorhombic
_symmetry_Int_Tables_number 62
_symmetry_space_group_name_Hall '-P 2ac 2n'
_symmetry_space_group_name_H-M 'P n m a'
_audit_creation_date 2000-10-31
_audit_creation_method 'by teXsan for Windows v1.06'
_cell_angle_alpha 90
_cell_angle_beta 90
_cell_angle_gamma 90
_cell_formula_units_Z 8
_cell_length_a 22.941(4)
_cell_length_b 36.360(4)
_cell_length_c 14.160(2)
_cell_measurement_reflns_used 0
_cell_measurement_temperature 288.2
_cell_measurement_theta_max 0.0
_cell_measurement_theta_min 0.0
_cell_volume 11811(3)
_computing_cell_refinement 'Rigaku RAXIS-IV'
_computing_data_collection 'Rigaku RAXIS-IV'
_computing_data_reduction teXsan
_computing_publication_material teXsan
_computing_structure_refinement teXsan
_computing_structure_solution SHELXS86
_diffrn_ambient_temperature 288.2
_diffrn_measurement_device 'Rigaku RAXISII'
_diffrn_orient_matrix_UB_11 0.00000
_diffrn_orient_matrix_UB_12 0.00000
_diffrn_orient_matrix_UB_13 0.00000
_diffrn_orient_matrix_UB_21 0.00000
_diffrn_orient_matrix_UB_22 0.00000
_diffrn_orient_matrix_UB_23 0.00000
_diffrn_orient_matrix_UB_31 0.00000
_diffrn_orient_matrix_UB_32 0.00000
_diffrn_orient_matrix_UB_33 0.00000
_diffrn_radiation_detector 'Imaging Plate'
_diffrn_radiation_monochromator graphite
_diffrn_radiation_source 'Rigaku rotating anode'
_diffrn_radiation_type 'Mo K\\a'
_diffrn_radiation_wavelength 0.7107
_diffrn_reflns_av_R_equivalents 0.00000
_diffrn_reflns_limit_h_max 27
_diffrn_reflns_limit_h_min 0
_diffrn_reflns_limit_k_max 44
_diffrn_reflns_limit_k_min 0
_diffrn_reflns_limit_l_max 17
_diffrn_reflns_limit_l_min 0
_diffrn_reflns_number 7732
_diffrn_reflns_reduction_process 'Lp corrections applied'
_diffrn_reflns_theta_max 25.69
_diffrn_reflns_theta_min 0.89
_diffrn_standards_decay_% 0.00
_diffrn_standards_interval_count 0
_diffrn_standards_number 0
_exptl_absorpt_coefficient_mu 0.915
_exptl_absorpt_correction_type none
_exptl_crystal_colour blue
_exptl_crystal_density_diffrn 1.458
_exptl_crystal_density_meas ?
_exptl_crystal_description spindle
_exptl_crystal_F_000 5360.00
_exptl_crystal_size_max 0.40
_exptl_crystal_size_mid 0.30
_exptl_crystal_size_min 0.30
_refine_diff_density_max 1.18
_refine_diff_density_min -0.70
_refine_ls_extinction_coef 0.000000044(1)
_refine_ls_extinction_expression 'equ(3) Acta Cryst.(1968) A24, p213.'
_refine_ls_extinction_method 'Zachariasen (1967)'
_refine_ls_goodness_of_fit_all 4.255
_refine_ls_goodness_of_fit_ref 4.260
_refine_ls_hydrogen_treatment noref
_refine_ls_matrix_type full
_refine_ls_number_constraints 0
_refine_ls_number_parameters 690
_refine_ls_number_reflns 4691
_refine_ls_number_restraints 0
_refine_ls_R_factor_all 0.1124
_refine_ls_R_factor_gt 0.1120
_refine_ls_shift/su_max 24.9300
_refine_ls_shift/su_mean 2.7738
_refine_ls_structure_factor_coef F
_refine_ls_weighting_details 'w = 1/[\\s^2^(Fo) + 0.00240|Fo|^2^]'
_refine_ls_weighting_scheme sigma
_refine_ls_wR_factor_all 0.0580
_refine_ls_wR_factor_ref 0.0580
_reflns_number_gt 4691
_reflns_number_total 7732
_reflns_threshold_expression I>3.00\\s(I)
_cod_data_source_file b008994j.txt
_cod_data_source_block '_[Cu2(Me4tpdp)(BNP)](ClO4)2'
_cod_depositor_comments
;
The following automatic conversions were performed:

'_exptl_crystal_density_meas' value 'not measured' was changed to '?'
- the value is perceived as not measured.

Automatic conversion script
Id: cif_fix_values 3008 2015-01-20 13:52:24Z robertas 
;
_cod_original_cell_volume 11812(2)
_cod_original_sg_symbol_H-M 'P n m a    '
_cod_original_formula_sum 'C48 H59.50 Cl2 Cu2 N8.50 O19.50 P '
_cod_database_code 7114745

loop_
_symmetry_equiv_pos_as_xyz
'   +x,   +y,   +z'
1/2+x,1/2-y,1/2-z
'   -x,1/2+y,   -z'
'1/2-x,   -y,1/2+z'
'   -x,   -y,   -z'
1/2-x,1/2+y,1/2+z
'   +x,1/2-y,   +z'
'1/2+x,   +y,1/2-z'

loop_
_atom_site_label
_atom_site_fract_x
_atom_site_fract_y
_atom_site_fract_z
_atom_site_U_iso_or_equiv
_atom_site_occupancy
_atom_site_refinement_flags
_atom_site_adp_type
_atom_site_calc_flag
Cu(1) 0.22943(4) 0.61865(3) -0.00304(8) 0.0334(3) 1.000 . Uani d
Cu(2) 0.20207(4) 0.61562(3) 0.25999(7) 0.0333(3) 1.000 . Uani d
Cl(1) 0.0367(1) 0.51054(8) 0.6661(2) 0.067(1) 1.000 . Uani d
Cl(2) 0.1018(2) 0.7500 0.1335(3) 0.050(1) 0.500 ST Uani d
Cl(3) 0.4900(3) 0.2500 0.1557(4) 0.119(2) 0.500 ST Uani d
P(1) 0.1523(1) 0.56518(6) 0.1060(2) 0.0345(8) 1.000 . Uani d
O(1) 0.2284(2) 0.6346(1) 0.1328(4) 0.029(2) 1.000 . Uani d
O(2) 0.1976(2) 0.5711(1) 0.0286(4) 0.038(2) 1.000 . Uani d
O(3) 0.1703(2) 0.5720(1) 0.2052(4) 0.033(2) 1.000 . Uani d
O(4) 0.1259(2) 0.5244(1) 0.0981(4) 0.031(2) 1.000 . Uani d
O(5) 0.0984(2) 0.5890(1) 0.0787(4) 0.040(2) 1.000 . Uani d
O(6) 0.2819(3) 0.3868(2) 0.0828(5) 0.058(2) 1.000 . Uani d
O(7) 0.2239(4) 0.3680(2) 0.1895(5) 0.103(3) 1.000 . Uani d
O(8) -0.1077(3) 0.6160(2) 0.3609(6) 0.089(3) 1.000 . Uani d
O(9) -0.0865(3) 0.6725(2) 0.3244(7) 0.100(4) 1.000 . Uani d
O(10) -0.0220(2) 0.5051(2) 0.6942(5) 0.078(2) 1.000 . Uani d
O(11) 0.0497(3) 0.5459(2) 0.6311(5) 0.086(2) 1.000 . Uani d
O(12) 0.0501(4) 0.4815(2) 0.5920(6) 0.184(4) 1.000 . Uani d
O(13) 0.0727(3) 0.5015(2) 0.7417(7) 0.134(4) 1.000 . Uani d
O(14) 0.0876(3) 0.7185(2) 0.0851(7) 0.101(3) 1.000 . Uani d
O(15) 0.1655(3) 0.7500 0.1516(7) 0.065(3) 0.500 ST Uani d
O(16) 0.0721(5) 0.7500 0.2186(9) 0.141(7) 0.500 ST Uani d
O(17) 0.460(1) 0.2500 0.094(2) 0.35(2) 0.500 ST Uani d
O(18) 0.4564(6) 0.2500 0.2437(9) 0.136(5) 0.500 ST Uani d
O(19) 0.5121(4) 0.2179(2) 0.1326(8) 0.173(5) 1.000 . Uani d
O(20) 1.0088 0.1110 0.0945 0.197 1.000 . Uiso c
O(21) 1.1013(8) 0.2285(6) -0.025(2) 0.16(1) 0.500 S Uiso d
O(22) 1.123(1) 0.2500 -0.142(2) 0.17(1) 0.300 S Uiso d
O(23) 0.771(2) 0.2500 0.462(3) 0.06(2) 0.200 S Uiso d
O(24) 0.2294(6) 0.2500 0.254(1) 0.143(5) 0.500 S Uiso d
N(1) 0.2539(3) 0.6697(2) -0.0286(5) 0.032(2) 1.000 . Uani d
N(2) 0.3178(3) 0.6084(2) -0.0599(5) 0.027(2) 1.000 . Uani d
N(3) 0.1817(3) 0.6288(2) -0.1245(5) 0.040(3) 1.000 . Uani d
N(4) 0.2261(3) 0.6640(2) 0.3083(5) 0.036(2) 1.000 . Uani d
N(5) 0.2821(3) 0.6013(2) 0.3377(5) 0.037(2) 1.000 . Uani d
N(6) 0.1378(3) 0.6224(2) 0.3635(5) 0.028(2) 1.000 . Uani d
N(7) 0.2399(4) 0.3916(2) 0.1356(6) 0.056(3) 1.000 . Uani d
N(8) -0.0782(4) 0.6403(3) 0.3229(6) 0.058(3) 1.000 . Uani d
N(9) 0.0490(8) 0.2500 0.603(1) 0.078(7) 0.500 S Uiso d
C(1) 0.2355(3) 0.6730(2) 0.1385(6) 0.029(3) 1.000 . Uani d
C(2) 0.2759(4) 0.6856(2) 0.0576(6) 0.034(3) 1.000 . Uani d
C(3) 0.2610(4) 0.6842(2) 0.2344(6) 0.036(3) 1.000 . Uani d
C(4) 0.3002(4) 0.6715(2) -0.1024(5) 0.035(3) 1.000 . Uani d
C(5) 0.3401(4) 0.6384(3) -0.0957(6) 0.045(3) 1.000 . Uani d
C(6) 0.3948(4) 0.6431(3) -0.1315(6) 0.034(3) 1.000 . Uani d
C(7) 0.4287(4) 0.6120(3) -0.1261(7) 0.051(4) 1.000 . Uani d
C(8) 0.4075(4) 0.5800(3) -0.0902(7) 0.048(3) 1.000 . Uani d
C(9) 0.3516(4) 0.5796(3) -0.0549(6) 0.039(3) 1.000 . Uani d
C(10) 0.3266(4) 0.5438(2) -0.0168(7) 0.046(3) 1.000 . Uani d
C(11) 0.2027(4) 0.6899(2) -0.0620(6) 0.048(3) 1.000 . Uani d
C(12) 0.1709(4) 0.6640(3) -0.1315(7) 0.040(3) 1.000 . Uani d
C(13) 0.1362(5) 0.6775(3) -0.2006(8) 0.057(4) 1.000 . Uani d
C(14) 0.1108(5) 0.6537(3) -0.2674(9) 0.081(5) 1.000 . Uani d
C(15) 0.1189(5) 0.6168(3) -0.2563(8) 0.081(4) 1.000 . Uani d
C(16) 0.1594(4) 0.6031(3) -0.1850(7) 0.047(3) 1.000 . Uani d
C(17) 0.1741(4) 0.5637(3) -0.1817(7) 0.056(3) 1.000 . Uani d
C(18) 0.2605(4) 0.6593(2) 0.3994(6) 0.040(3) 1.000 . Uani d
C(19) 0.3032(4) 0.6275(3) 0.3946(6) 0.038(3) 1.000 . Uani d
C(20) 0.3520(4) 0.6284(3) 0.4375(7) 0.055(3) 1.000 . Uani d
C(21) 0.3856(4) 0.6015(3) 0.4324(8) 0.070(4) 1.000 . Uani d
C(22) 0.3694(4) 0.5687(3) 0.3807(7) 0.041(4) 1.000 . Uani d
C(23) 0.3149(4) 0.5701(3) 0.3320(7) 0.041(4) 1.000 . Uani d
C(24) 0.2901(4) 0.5379(3) 0.2706(8) 0.061(4) 1.000 . Uani d
C(25) 0.1727(4) 0.6847(2) 0.3288(6) 0.039(3) 1.000 . Uani d
C(26) 0.1308(4) 0.6577(2) 0.3789(6) 0.033(3) 1.000 . Uani d
C(27) 0.0842(4) 0.6700(2) 0.4361(7) 0.035(3) 1.000 . Uani d
C(28) 0.0457(4) 0.6450(3) 0.4796(6) 0.046(3) 1.000 . Uani d
C(29) 0.0581(4) 0.6087(3) 0.4658(6) 0.048(3) 1.000 . Uani d
C(30) 0.1064(4) 0.5961(2) 0.4104(6) 0.034(3) 1.000 . Uani d
C(31) 0.1205(4) 0.5563(2) 0.4018(6) 0.042(3) 1.000 . Uani d
C(32) 0.1573(4) 0.4940(2) 0.1072(6) 0.023(3) 1.000 . Uani d
C(33) 0.2047(4) 0.4868(2) 0.0543(6) 0.045(3) 1.000 . Uani d
C(34) 0.2343(4) 0.4527(2) 0.0636(7) 0.041(3) 1.000 . Uani d
C(35) 0.2150(4) 0.4285(2) 0.1270(6) 0.043(3) 1.000 . Uani d
C(36) 0.1683(4) 0.4349(3) 0.1822(7) 0.047(4) 1.000 . Uani d
C(37) 0.1402(4) 0.4667(3) 0.1714(7) 0.044(3) 1.000 . Uani d
C(38) 0.0554(4) 0.6013(2) 0.1440(6) 0.042(3) 1.000 . Uani d
C(39) 0.0446(4) 0.6387(3) 0.1475(7) 0.047(3) 1.000 . Uani d
C(40) -0.0036(4) 0.6504(2) 0.2102(7) 0.043(3) 1.000 . Uani d
C(41) -0.0326(4) 0.6255(2) 0.2651(7) 0.043(3) 1.000 . Uani d
C(42) -0.0196(4) 0.5902(2) 0.2588(7) 0.036(3) 1.000 . Uani d
C(43) 0.0235(3) 0.5760(2) 0.2002(6) 0.041(3) 1.000 . Uani d
C(44) 1.0246 0.1919 0.0639 0.288 1.000 . Uiso c
C(45) 1.0278 0.1578 0.1134 0.214 1.000 . Uiso c
C(46) 0.9983 0.0318 0.0556 0.169 1.000 . Uiso c
C(47) 0.9921 0.0700 0.1163 0.190 1.000 . Uiso c
C(48) 0.141(1) 0.2500 0.491(2) 0.144(9) 0.500 S Uiso d
C(49) 0.105(1) 0.2500 0.530(3) 0.29(2) 0.500 S Uiso d
H(1) 0.1961 0.6852 0.1331 0.045 1.000 . Uiso c
H(2) 0.3131 0.6775 0.0714 0.052 1.000 . Uiso c
H(3) 0.2755 0.7125 0.0567 0.052 1.000 . Uiso c
H(4) 0.2624 0.7089 0.2455 0.052 1.000 . Uiso c
H(5) 0.3008 0.6739 0.2380 0.052 1.000 . Uiso c
H(6) 0.2788 0.6718 -0.1658 0.050 1.000 . Uiso c
H(7) 0.3183 0.6952 -0.1003 0.050 1.000 . Uiso c
H(8) 0.4101 0.6656 -0.1586 0.063 1.000 . Uiso c
H(9) 0.4726 0.6120 -0.1483 0.073 1.000 . Uiso c
H(10) 0.4341 0.5584 -0.0899 0.067 1.000 . Uiso c
H(11) 0.3157 0.5462 0.0491 0.074 1.000 . Uiso c
H(12) 0.2967 0.5349 -0.0520 0.074 1.000 . Uiso c
H(13) 0.3582 0.5245 -0.0153 0.074 1.000 . Uiso c
H(14) 0.1741 0.6946 -0.0120 0.058 1.000 . Uiso c
H(15) 0.2093 0.7122 -0.0939 0.058 1.000 . Uiso c
H(16) 0.1259 0.7047 -0.2117 0.088 1.000 . Uiso c
H(17) 0.0785 0.6623 -0.3175 0.104 1.000 . Uiso c
H(18) 0.1026 0.5992 -0.3055 0.090 1.000 . Uiso c
H(19) 0.1594 0.5551 -0.1234 0.068 1.000 . Uiso c
H(20) 0.1527 0.5506 -0.2318 0.068 1.000 . Uiso c
H(21) 0.2126 0.5613 -0.1892 0.068 1.000 . Uiso c
H(22) 0.2805 0.6816 0.4134 0.055 1.000 . Uiso c
H(23) 0.2324 0.6555 0.4513 0.055 1.000 . Uiso c
H(24) 0.3636 0.6482 0.4772 0.062 1.000 . Uiso c
H(25) 0.4248 0.5955 0.4649 0.079 1.000 . Uiso c
H(26) 0.3922 0.5450 0.3756 0.074 1.000 . Uiso c
H(27) 0.2560 0.5293 0.2941 0.080 1.000 . Uiso c
H(28) 0.2861 0.5463 0.2062 0.080 1.000 . Uiso c
H(29) 0.3197 0.5186 0.2691 0.080 1.000 . Uiso c
H(30) 0.1752 0.7065 0.3646 0.055 1.000 . Uiso c
H(31) 0.1503 0.6926 0.2691 0.055 1.000 . Uiso c
H(32) 0.0809 0.6974 0.4504 0.056 1.000 . Uiso c
H(33) 0.0146 0.6536 0.5183 0.057 1.000 . Uiso c
H(34) 0.0332 0.5915 0.4981 0.053 1.000 . Uiso c
H(35) 0.0919 0.5432 0.4378 0.048 1.000 . Uiso c
H(36) 0.1165 0.5504 0.3374 0.048 1.000 . Uiso c
H(37) 0.1573 0.5528 0.4245 0.048 1.000 . Uiso c
H(38) 0.2153 0.5034 0.0032 0.060 1.000 . Uiso c
H(39) 0.2691 0.4479 0.0262 0.059 1.000 . Uiso c
H(40) 0.1542 0.4162 0.2266 0.072 1.000 . Uiso c
H(41) 0.1059 0.4726 0.2167 0.066 1.000 . Uiso c
H(42) 0.0657 0.6559 0.1079 0.063 1.000 . Uiso c
H(43) -0.0105 0.6773 0.2052 0.061 1.000 . Uiso c
H(44) -0.0404 0.5729 0.2975 0.050 1.000 . Uiso c
H(45) 0.0341 0.5495 0.1930 0.049 1.000 . Uiso c

loop_
_atom_site_aniso_label
_atom_site_aniso_U_11
_atom_site_aniso_U_22
_atom_site_aniso_U_33
_atom_site_aniso_U_12
_atom_site_aniso_U_13
_atom_site_aniso_U_23
Cu(1) 0.0266(6) 0.0358(6) 0.0378(6) -0.0022(6) 0.0020(6) -0.0009(6)
Cu(2) 0.0285(6) 0.0355(6) 0.0358(6) -0.0003(6) 0.0009(6) 0.0009(6)
Cl(1) 0.042(2) 0.076(2) 0.085(2) -0.002(1) -0.003(2) 0.030(2)
Cl(2) 0.045(2) 0.040(2) 0.066(3) 0.0000 0.007(2) 0.0000
Cl(3) 0.206(7) 0.066(3) 0.084(5) 0.0000 0.005(5) 0.0000
P(1) 0.027(2) 0.035(1) 0.042(2) -0.001(1) 0.001(1) -0.000(1)
O(1) 0.027(4) 0.025(3) 0.034(4) -0.011(3) 0.007(3) -0.015(3)
O(2) 0.026(3) 0.055(4) 0.031(4) -0.005(3) 0.013(3) -0.012(3)
O(3) 0.017(3) 0.047(4) 0.036(3) -0.001(3) 0.006(3) -0.009(3)
O(4) 0.008(3) 0.042(3) 0.043(4) -0.002(3) 0.004(3) -0.009(3)
O(5) 0.030(4) 0.050(4) 0.039(4) 0.000(3) -0.000(3) 0.006(4)
O(6) 0.050(5) 0.069(5) 0.055(5) 0.021(4) -0.023(4) -0.015(5)
O(7) 0.115(7) 0.118(6) 0.076(6) 0.028(5) 0.046(5) 0.061(5)
O(8) 0.069(6) 0.128(7) 0.070(6) 0.015(6) 0.048(5) 0.003(6)
O(9) 0.059(6) 0.085(6) 0.16(1) 0.011(5) 0.023(6) -0.056(7)
O(10) 0.026(4) 0.114(5) 0.092(6) 0.001(4) 0.020(4) 0.028(5)
O(11) 0.095(5) 0.075(5) 0.088(5) -0.033(4) -0.003(5) 0.019(4)
O(12) 0.27(1) 0.163(7) 0.120(8) 0.033(8) 0.074(8) -0.046(7)
O(13) 0.086(6) 0.113(6) 0.203(9) -0.030(5) -0.098(7) 0.065(7)
O(14) 0.054(5) 0.023(4) 0.23(1) -0.009(4) -0.029(6) -0.035(6)
O(15) 0.025(6) 0.050(6) 0.121(8) 0.0000 -0.030(6) 0.0000
O(16) 0.060(9) 0.30(2) 0.07(1) 0.0000 0.022(8) 0.0000
O(17) 0.77(3) 0.24(2) 0.04(4) 0.0000 0.04(3) 0.0000
O(18) 0.24(1) 0.086(9) 0.079(9) 0.0000 0.07(1) 0.0000
O(19) 0.30(1) -0.002(6) 0.22(1) 0.062(7) 0.10(1) 0.024(7)
N(1) 0.029(5) 0.031(4) 0.037(5) 0.014(4) -0.009(4) -0.000(4)
N(2) 0.028(5) -0.004(5) 0.056(5) 0.005(4) 0.000(4) 0.006(4)
N(3) 0.034(5) 0.051(5) 0.034(5) 0.004(4) -0.002(4) 0.007(5)
N(4) 0.026(5) 0.052(4) 0.029(4) 0.009(4) 0.003(4) -0.007(4)
N(5) 0.020(5) 0.048(5) 0.044(5) 0.020(4) 0.016(4) 0.009(4)
N(6) 0.032(4) 0.027(5) 0.026(5) 0.008(4) -0.001(4) -0.006(4)
N(7) 0.037(7) 0.095(7) 0.035(5) 0.035(6) 0.013(5) -0.016(5)
N(8) -0.000(6) 0.092(7) 0.083(7) 0.020(5) 0.021(5) -0.034(6)
C(1) 0.015(6) 0.023(5) 0.050(6) -0.006(5) -0.008(5) -0.000(5)
C(2) 0.034(6) 0.047(6) 0.021(6) 0.001(5) -0.003(5) -0.005(5)
C(3) 0.032(6) 0.053(5) 0.023(6) -0.012(5) -0.007(5) 0.002(5)
C(4) 0.054(7) 0.033(5) 0.019(5) -0.021(5) -0.017(5) 0.004(5)
C(5) 0.021(6) 0.084(6) 0.029(6) -0.005(5) -0.013(5) -0.026(5)
C(6) 0.034(7) 0.022(8) 0.045(6) 0.007(6) -0.002(5) 0.003(6)
C(7) 0.030(7) 0.084(8) 0.040(6) -0.031(7) -0.008(6) 0.001(7)
C(8) 0.031(7) 0.052(7) 0.059(7) 0.023(6) 0.005(6) -0.033(6)
C(9) 0.019(6) 0.058(7) 0.040(6) 0.003(6) -0.001(5) -0.010(6)
C(10) 0.023(6) 0.030(5) 0.084(8) 0.000(5) 0.009(6) 0.014(6)
C(11) 0.036(6) 0.077(6) 0.032(6) 0.002(5) 0.018(6) -0.016(6)
C(12) 0.016(7) 0.072(7) 0.031(7) 0.017(5) -0.009(6) 0.024(6)
C(13) 0.074(9) 0.048(7) 0.048(8) 0.036(7) 0.009(8) -0.012(7)
C(14) 0.103(9) 0.088(9) 0.05(1) -0.001(8) -0.055(8) 0.013(9)
C(15) 0.073(8) 0.091(9) 0.079(7) -0.049(8) -0.008(7) -0.014(8)
C(16) 0.028(7) 0.084(7) 0.030(7) -0.007(6) -0.027(6) 0.015(6)
C(17) 0.069(7) 0.025(6) 0.073(7) -0.017(6) -0.021(6) -0.005(6)
C(18) 0.052(6) 0.041(6) 0.028(6) -0.022(5) -0.021(5) 0.008(5)
C(19) 0.056(6) 0.030(7) 0.028(6) 0.006(6) 0.012(6) -0.010(5)
C(20) 0.009(6) 0.095(7) 0.061(7) 0.025(6) -0.036(6) -0.007(6)
C(21) 0.041(7) 0.108(9) 0.061(7) -0.052(7) -0.036(6) 0.021(8)
C(22) -0.006(7) 0.080(8) 0.048(8) 0.030(6) 0.009(6) 0.061(7)
C(23) 0.028(6) 0.070(9) 0.026(7) -0.006(6) 0.023(5) 0.003(7)
C(24) 0.042(7) 0.099(6) 0.040(9) 0.043(6) 0.020(7) 0.006(7)
C(25) 0.031(6) 0.038(5) 0.049(6) 0.012(5) 0.003(5) 0.007(5)
C(26) 0.042(6) 0.037(6) 0.021(6) 0.014(5) -0.000(5) -0.006(5)
C(27) 0.059(7) 0.002(6) 0.043(6) 0.018(5) -0.031(6) -0.011(5)
C(28) 0.016(6) 0.095(7) 0.026(6) -0.023(6) 0.013(5) -0.004(6)
C(29) 0.045(6) 0.054(7) 0.046(6) -0.013(5) -0.000(5) 0.008(5)
C(30) 0.033(6) 0.047(6) 0.023(5) 0.010(5) -0.012(5) -0.002(5)
C(31) 0.034(6) 0.054(6) 0.039(6) 0.000(5) 0.009(5) -0.015(5)
C(32) 0.028(6) -0.005(6) 0.047(6) -0.011(5) -0.000(5) -0.007(5)
C(33) 0.043(7) 0.036(5) 0.056(7) -0.003(5) 0.022(6) 0.007(5)
C(34) 0.061(7) 0.025(6) 0.037(7) -0.013(6) 0.010(6) 0.000(6)
C(35) 0.052(7) 0.047(6) 0.029(5) 0.017(6) -0.010(5) -0.008(6)
C(36) 0.037(8) 0.055(8) 0.049(7) 0.020(7) 0.007(6) 0.026(7)
C(37) 0.022(7) 0.071(7) 0.039(7) 0.014(6) 0.008(6) -0.005(6)
C(38) 0.018(6) 0.066(6) 0.040(6) 0.007(5) -0.021(5) -0.020(6)
C(39) 0.037(6) 0.051(7) 0.053(7) -0.007(6) -0.021(6) 0.008(6)
C(40) 0.035(7) 0.037(6) 0.056(7) 0.018(6) -0.019(6) -0.014(6)
C(41) 0.036(6) 0.039(7) 0.052(6) -0.023(5) -0.018(5) 0.005(6)
C(42) 0.024(5) 0.066(6) 0.019(6) -0.005(5) 0.005(5) -0.000(6)
C(43) 0.021(5) 0.064(6) 0.038(6) -0.009(5) -0.020(5) -0.000(5)

loop_
_atom_type_symbol
_atom_type_oxidation_number
_atom_type_number_in_cell
_atom_type_scat_dispersion_real
_atom_type_scat_dispersion_imag
_atom_type_scat_source
Cu 0 16 0.263 1.266
;International Tables for Crystallography
(1992, Vol. C, Tables 4.2.6.8 and 6.1.1.1)
;
C 0 384 0.002 0.002
;International Tables for Crystallography
(1992, Vol. C, Table 6.1.1.2)
;
H 0 476 0.000 0.000
;International Tables for Crystallography
(1992, Vol. C, Table 6.1.1.2)
;
N 0 68 0.004 0.003
;International Tables for Crystallography
(1992, Vol. C, Table 6.1.1.2)
;
O 0 156 0.008 0.006
;International Tables for Crystallography
(1992, Vol. C, Table 6.1.1.2)
;
Cl 0 16 0.132 0.159
;International Tables for Crystallography
(1992, Vol. C, Tables 4.2.6.8 and 6.1.1.1)
;
P 0 8 0.090 0.095
;International Tables for Crystallography
(1992, Vol. C, Table 6.1.1.2)
;

loop_
_geom_angle_atom_site_label_1
_geom_angle_atom_site_label_2
_geom_angle_atom_site_label_3
_geom_angle
_geom_angle_site_symmetry_1
_geom_angle_site_symmetry_2
_geom_angle_site_symmetry_3
_geom_angle_publ_flag
O1 CU1 O2 91.8(4) . . . ?
O1 CU1 N1 84.7(5) . . . ?
O1 CU1 N2 114.0(5) . . . ?
O1 CU1 N3 137.5(5) . . . ?
O2 CU1 N1 173.4(5) . . . ?
O2 CU1 N2 106.3(5) . . . ?
O2 CU1 N3 98.7(5) . . . ?
N1 CU1 N2 80.2(5) . . . ?
N1 CU1 N3 80.3(6) . . . ?
N2 CU1 N3 102.2(6) . . . ?
O1 CU2 O3 92.0(4) . . . ?
O1 CU2 N4 85.5(5) . . . ?
O1 CU2 N5 106.0(5) . . . ?
O1 CU2 N6 142.7(5) . . . ?
O3 CU2 N4 172.3(5) . . . ?
O3 CU2 N5 108.9(5) . . . ?
O3 CU2 N6 96.5(5) . . . ?
N4 CU2 N5 78.7(6) . . . ?
N4 CU2 N6 81.3(6) . . . ?
N5 CU2 N6 105.4(5) . . . ?
O10 CL1 O11 115.3(9) . . . ?
O10 CL1 O12 107(1) . . . ?
O10 CL1 O13 108(1) . . . ?
O11 CL1 O12 110(1) . . . ?
O11 CL1 O13 111(1) . . . ?
O12 CL1 O13 104(1) . . . ?
O14 CL2 O14 113(2) . . . ?
O14 CL2 O15 108.5(8) . . . ?
O14 CL2 O16 109(1) . . . ?
O14 CL2 O15 108.5(8) 7_565 7_565 7_565 ?
O14 CL2 O16 109(1) 7_565 7_565 7_565 ?
O15 CL2 O16 110(2) . . . ?
O17 CL3 O18 110(3) . . . ?
O17 CL3 O19 93(2) . . . ?
O17 CL3 O19 93(2) . . . ?
O18 CL3 O19 114(1) . . . ?
O18 CL3 O19 114(1) . . . ?
O19 CL3 O19 125(2) . . . ?
O2 P1 O3 117.9(7) . . . ?
O2 P1 O4 109.8(6) . . . ?
O2 P1 O5 106.5(7) . . . ?
O3 P1 O4 108.9(7) . . . ?
O3 P1 O5 111.2(7) . . . ?
O4 P1 O5 101.3(6) . . . ?
CU1 O1 CU2 139.4(5) . . . ?
CU1 O1 C1 110(1) . . . ?
CU2 O1 C1 109(1) . . . ?
CU1 O2 P1 123.5(7) . . . ?
CU2 O3 P1 128.9(7) . . . ?
P1 O4 C32 124(1) . . . ?
P1 O5 C38 124(1) . . . ?
C45 O20 C47 160.012(3) . . . ?
CU1 N1 C2 109(1) . . . ?
CU1 N1 C4 112(1) . . . ?
CU1 N1 C11 108(1) . . . ?
C2 N1 C4 109(1) . . . ?
C2 N1 C11 111(1) . . . ?
C4 N1 C11 109(1) . . . ?
CU1 N2 C5 111(1) . . . ?
CU1 N2 C9 131(1) . . . ?
C5 N2 C9 117(2) . . . ?
CU1 N3 C12 110(1) . . . ?
CU1 N3 C16 127(1) . . . ?
C12 N3 C16 123(2) . . . ?
CU2 N4 C3 110(1) . . . ?
CU2 N4 C18 110(1) . . . ?
CU2 N4 C25 107(1) . . . ?
C3 N4 C18 111(1) . . . ?
C3 N4 C25 109(1) . . . ?
C18 N4 C25 109(1) . . . ?
CU2 N5 C19 116(1) . . . ?
CU2 N5 C23 129(1) . . . ?
C19 N5 C23 115(2) . . . ?
CU2 N6 C26 108(1) . . . ?
CU2 N6 C30 129(1) . . . ?
C26 N6 C30 123(2) . . . ?
O6 N7 O7 122(2) . . . ?
O6 N7 C35 113(2) . . . ?
O7 N7 C35 126(2) . . . ?
O8 N8 O9 128(2) . . . ?
O8 N8 C41 112(2) . . . ?
O9 N8 C41 120(2) . . . ?
O1 C1 C2 109(1) . . . ?
O1 C1 C3 111(1) . . . ?
O1 C1 H1 109.1 . . . no
C2 C1 C3 111(1) . . . ?
C2 C1 H1 110.6 . . . no
C3 C1 H1 107.0 . . . no
N1 C2 C1 108(1) . . . ?
N1 C2 H2 112.1 . . . no
N1 C2 H3 112.7 . . . no
C1 C2 H2 107.8 . . . no
C1 C2 H3 107.5 . . . no
H2 C2 H3 109.1 . . . no
N4 C3 C1 106(1) . . . ?
N4 C3 H4 112.2 . . . no
N4 C3 H5 105.7 . . . no
C1 C3 H4 115.2 . . . no
C1 C3 H5 107.4 . . . no
H4 C3 H5 109.4 . . . no
N1 C4 C5 111(1) . . . ?
N1 C4 H6 105.8 . . . no
N1 C4 H7 109.1 . . . no
C5 C4 H6 110.5 . . . no
C5 C4 H7 116.9 . . . no
H6 C4 H7 103.2 . . . no
N2 C5 C4 117(2) . . . ?
N2 C5 C6 128(2) . . . ?
C4 C5 C6 116(2) . . . ?
C5 C6 C7 113(2) . . . ?
C5 C6 H8 126.0 . . . no
C7 C6 H8 120.7 . . . no
C6 C7 C8 122(2) . . . ?
C6 C7 H9 121.6 . . . no
C8 C7 H9 116.9 . . . no
C7 C8 C9 119(2) . . . ?
C7 C8 H10 117.2 . . . no
C9 C8 H10 124.2 . . . no
N2 C9 C8 122(2) . . . ?
N2 C9 C10 119(2) . . . ?
C8 C9 C10 119(2) . . . ?
C9 C10 H11 111.4 . . . no
C9 C10 H12 113.4 . . . no
C9 C10 H13 109.4 . . . no
H11 C10 H12 111.3 . . . no
H11 C10 H13 103.1 . . . no
H12 C10 H13 107.7 . . . no
N1 C11 C12 106(1) . . . ?
N1 C11 H14 113.0 . . . no
N1 C11 H15 117.4 . . . no
C12 C11 H14 104.4 . . . no
C12 C11 H15 107.2 . . . no
H14 C11 H15 107.7 . . . no
N3 C12 C11 117(2) . . . ?
N3 C12 C13 121(2) . . . ?
C11 C12 C13 121(2) . . . ?
C12 C13 C14 120(2) . . . ?
C12 C13 H16 126.4 . . . no
C14 C13 H16 113.1 . . . no
C13 C14 C15 118(2) . . . ?
C13 C14 H17 123.6 . . . no
C15 C14 H17 117.0 . . . no
C14 C15 C16 120(2) . . . ?
C14 C15 H18 119.3 . . . no
C16 C15 H18 119.7 . . . no
N3 C16 C15 116(2) . . . ?
N3 C16 C17 124(2) . . . ?
C15 C16 C17 120(2) . . . ?
C16 C17 H19 105.6 . . . no
C16 C17 H20 109.5 . . . no
C16 C17 H21 108.5 . . . no
H19 C17 H20 106.9 . . . no
H19 C17 H21 115.1 . . . no
H20 C17 H21 111.0 . . . no
N4 C18 C19 112(2) . . . ?
N4 C18 H22 109.4 . . . no
N4 C18 H23 108.0 . . . no
C19 C18 H22 110.2 . . . no
C19 C18 H23 110.4 . . . no
H22 C18 H23 106.2 . . . no
N5 C19 C18 110(2) . . . ?
N5 C19 C20 129(2) . . . ?
C18 C19 C20 122(2) . . . ?
C19 C20 C21 120(2) . . . ?
C19 C20 H24 123.1 . . . no
C21 C20 H24 117.1 . . . no
C20 C21 C22 121(2) . . . ?
C20 C21 H25 132.8 . . . no
C22 C21 H25 105.8 . . . no
C21 C22 C23 116(2) . . . ?
C21 C22 H26 127.4 . . . no
C23 C22 H26 116.6 . . . no
N5 C23 C22 119(2) . . . ?
N5 C23 C24 117(2) . . . ?
C22 C23 C24 124(2) . . . ?
C23 C24 H27 111.5 . . . no
C23 C24 H28 108.8 . . . no
C23 C24 H29 107.2 . . . no
H27 C24 H28 112.1 . . . no
H27 C24 H29 111.0 . . . no
H28 C24 H29 105.9 . . . no
N4 C25 C26 106(1) . . . ?
N4 C25 H30 119.2 . . . no
N4 C25 H31 113.3 . . . no
C26 C25 H30 108.9 . . . no
C26 C25 H31 104.2 . . . no
H30 C25 H31 103.9 . . . no
N6 C26 C25 118(2) . . . ?
N6 C26 C27 120(2) . . . ?
C25 C26 C27 122(2) . . . ?
C26 C27 C28 121(2) . . . ?
C26 C27 H32 118.7 . . . no
C28 C27 H32 119.8 . . . no
C27 C28 C29 116(2) . . . ?
C27 C28 H33 120.5 . . . no
C29 C28 H33 124.0 . . . no
C28 C29 C30 123(2) . . . ?
C28 C29 H34 115.8 . . . no
C30 C29 H34 120.8 . . . no
N6 C30 C29 117(2) . . . ?
N6 C30 C31 122(2) . . . ?
C29 C30 C31 122(2) . . . ?
C30 C31 H35 107.0 . . . no
C30 C31 H36 106.3 . . . no
C30 C31 H37 108.0 . . . no
H35 C31 H36 109.5 . . . no
H35 C31 H37 112.1 . . . no
H36 C31 H37 113.6 . . . no
O4 C32 C33 123(2) . . . ?
O4 C32 C37 120(2) . . . ?
C33 C32 C37 117(2) . . . ?
C32 C33 C34 120(2) . . . ?
C32 C33 H38 119.8 . . . no
C34 C33 H38 119.4 . . . no
C33 C34 C35 119(2) . . . ?
C33 C34 H39 120.0 . . . no
C35 C34 H39 121.2 . . . no
N7 C35 C34 122(2) . . . ?
N7 C35 C36 115(2) . . . ?
C34 C35 C36 123(2) . . . ?
C35 C36 C37 118(2) . . . ?
C35 C36 H40 121.1 . . . no
C37 C36 H40 120.9 . . . no
C32 C37 C36 124(2) . . . ?
C32 C37 H41 117.8 . . . no
C36 C37 H41 118.5 . . . no
O5 C38 C39 117(2) . . . ?
O5 C38 C43 121(2) . . . ?
C39 C38 C43 122(2) . . . ?
C38 C39 C40 116(2) . . . ?
C38 C39 H42 121.6 . . . no
C40 C39 H42 122.3 . . . no
C39 C40 C41 121(2) . . . ?
C39 C40 H43 111.1 . . . no
C41 C40 H43 127.9 . . . no
N8 C41 C40 116(2) . . . ?
N8 C41 C42 125(2) . . . ?
C40 C41 C42 120(2) . . . ?
C41 C42 C43 124(2) . . . ?
C41 C42 H44 119.0 . . . no
C43 C42 H44 116.9 . . . no
C38 C43 C42 118(2) . . . ?
C38 C43 H45 116.3 . . . no
C42 C43 H45 126.2 . . . no
O20 C45 C44 138.260(6) . . . ?
O20 C47 C46 132.838(6) . . . ?
N9 C49 C48 175(9) . . . ?

loop_
_geom_bond_atom_site_label_1
_geom_bond_atom_site_label_2
_geom_bond_distance
_geom_bond_publ_flag
CU1 O1 2.01(1) ?
CU1 O2 1.93(1) ?
CU1 N1 1.97(1) ?
CU1 N2 2.21(1) ?
CU1 N3 2.07(2) ?
CU2 O1 2.02(1) ?
CU2 O3 1.91(1) ?
CU2 N4 1.96(1) ?
CU2 N5 2.20(1) ?
CU2 N6 2.09(1) ?
CL1 O10 1.42(1) ?
CL1 O11 1.41(1) ?
CL1 O12 1.52(2) ?
CL1 O13 1.39(2) ?
CL2 O14 1.37(1) ?
CL2 O14 1.37(1) ?
CL2 O15 1.48(2) ?
CL2 O16 1.38(2) ?
CL3 O17 1.11(5) ?
CL3 O18 1.47(3) ?
CL3 O19 1.31(2) ?
CL3 O19 1.31(2) ?
P1 O2 1.52(1) ?
P1 O3 1.49(1) ?
P1 O4 1.60(1) ?
P1 O5 1.56(1) ?
O1 C1 1.41(2) ?
O4 C32 1.33(2) ?
O5 C38 1.42(2) ?
O6 N7 1.23(2) ?
O7 N7 1.21(2) ?
O8 N8 1.24(2) ?
O9 N8 1.19(2) ?
O20 C45 1.7762(2) ?
O20 C47 1.5714(2) ?
O21 O21 1.56(9) ?
N1 C2 1.44(2) ?
N1 C4 1.49(2) ?
N1 C11 1.46(2) ?
N2 C5 1.31(2) ?
N2 C9 1.31(2) ?
N3 C12 1.31(2) ?
N3 C16 1.37(2) ?
N4 C3 1.51(2) ?
N4 C18 1.52(2) ?
N4 C25 1.47(2) ?
N5 C19 1.34(2) ?
N5 C23 1.36(2) ?
N6 C26 1.31(2) ?
N6 C30 1.37(2) ?
N7 C35 1.46(2) ?
N8 C41 1.43(2) ?
N9 C49 1.65(8) ?
C1 C2 1.54(2) ?
C1 C3 1.53(2) ?
C1 H1 1.01 no
C2 H2 0.92 no
C2 H3 0.98 no
C3 H4 0.91 no
C3 H5 0.99 no
C4 C5 1.52(2) ?
C4 H6 1.02 no
C4 H7 0.96 no
C5 C6 1.36(2) ?
C6 C7 1.37(3) ?
C6 H8 0.97 no
C7 C8 1.36(3) ?
C7 H9 1.05 no
C8 C9 1.38(2) ?
C8 H10 0.99 no
C9 C10 1.52(2) ?
C10 H11 0.97 no
C10 H12 0.91 no
C10 H13 1.01 no
C11 C12 1.55(2) ?
C11 H14 0.98 no
C11 H15 0.94 no
C12 C13 1.35(3) ?
C13 C14 1.41(3) ?
C13 H16 1.03 no
C14 C15 1.37(3) ?
C14 H17 1.07 no
C15 C16 1.46(3) ?
C15 H18 1.02 no
C16 C17 1.47(3) ?
C17 H19 0.94 no
C17 H20 0.99 no
C17 H21 0.89 no
C18 C19 1.52(2) ?
C18 H22 0.95 no
C18 H23 0.99 no
C19 C20 1.27(2) ?
C20 C21 1.25(3) ?
C20 H24 0.95 no
C21 C22 1.45(3) ?
C21 H25 1.03 no
C22 C23 1.43(2) ?
C22 H26 1.01 no
C23 C24 1.57(3) ?
C24 H27 0.90 no
C24 H28 0.97 no
C24 H29 0.98 no
C25 C26 1.55(2) ?
C25 H30 0.94 no
C25 H31 1.03 no
C26 C27 1.41(2) ?
C27 C28 1.41(2) ?
C27 H32 1.02 no
C28 C29 1.36(2) ?
C28 H33 0.95 no
C29 C30 1.43(2) ?
C29 H34 0.96 no
C30 C31 1.49(2) ?
C31 H35 0.96 no
C31 H36 0.94 no
C31 H37 0.91 no
C32 C33 1.35(2) ?
C32 C37 1.40(2) ?
C33 C34 1.42(2) ?
C33 H38 0.97 no
C34 C35 1.33(2) ?
C34 H39 0.97 no
C35 C36 1.35(2) ?
C36 C37 1.33(3) ?
C36 H40 0.98 no
C37 H41 1.04 no
C38 C39 1.38(2) ?
C38 C43 1.42(2) ?
C39 C40 1.48(2) ?
C39 H42 0.97 no
C40 C41 1.37(2) ?
C40 H43 1.00 no
C41 C42 1.32(2) ?
C42 C43 1.39(2) ?
C42 H44 0.96 no
C43 H45 1.00 no
C44 C45 1.4275(1) ?
C46 C47 1.6385(2) ?
C48 C49 0.99(8) ?

loop_
_geom_contact_atom_site_label_1
_geom_contact_atom_site_label_2
_geom_contact_distance
_geom_contact_site_symmetry_2
_geom_contact_publ_flag
O4 C46 3.60(1) 3_655 no
O5 C47 3.52(1) 3_655 no
O5 O20 3.56(1) 3_655 no
O5 C46 3.58(1) 3_655 no
O6 C15 3.22(3) 4_565 no
O6 C18 3.24(2) 4_564 no
O6 C19 3.35(2) 4_564 no
O6 C14 3.57(3) 4_565 no
O6 C16 3.57(2) 4_565 no
O6 C30 3.59(2) 4_564 no
O7 C4 3.33(2) 4_565 no
O7 C16 3.38(3) 4_565 no
O7 C5 3.38(2) 4_565 no
O7 N3 3.41(2) 4_565 no
O8 C9 3.19(2) 8_455 no
O8 N2 3.31(2) 8_455 no
O8 C8 3.52(3) 8_455 no
O9 N9 3.12(2) 3_556 no
O9 C49 3.52(5) 3_556 no
O10 C43 3.31(2) 5_566 no
O10 C31 3.46(2) 5_566 no
O10 C37 3.47(2) 5_566 no
O10 C8 3.49(2) 8_455 no
O11 C29 3.28(2) . no
O11 C15 3.42(3) 1_556 no
O11 C8 3.54(2) 8_455 no
O12 C10 3.35(3) 4_565 no
O12 C42 3.43(3) 5_566 no
O12 C8 3.55(3) 4_565 no
O13 C17 3.42(2) 1_556 no
O13 C46 3.48(2) 3_656 no
O13 C24 3.48(2) 4_565 no
O13 C22 3.49(3) 4_565 no
O13 C47 3.53(2) 3_656 no
O13 C42 3.55(2) 5_566 no
O14 C39 3.19(2) . no
O14 C44 3.47(2) 3_655 no
O14 C11 3.52(2) . no
O15 C1 3.23(2) . no
O15 C1 3.23(2) 7_565 no
O15 C3 3.45(2) . no
O15 C3 3.45(2) 7_565 no
O15 C25 3.46(2) . no
O15 C25 3.46(2) 7_565 no
O17 N9 3.46(7) 2 no
O18 C13 3.48(3) 4_565 no
O18 C13 3.48(3) 6_545 no
O19 C49 3.35(7) 2 no
O19 C6 3.46(3) 3_645 no
O20 C21 3.36(2) 6_644 no
O21 O22 1.90(7) . no
O21 C44 2.54(5) . no
O23 O24 3.2(1) 2 no
O24 C4 3.57(3) 4_565 no
O24 C4 3.57(3) 6_545 no
N7 C16 3.44(3) 4_565 no
N7 C20 3.58(3) 4_564 no
N7 C15 3.60(3) 4_565 no
C2 C48 3.17(4) 4_564 no
C4 C48 3.42(3) 4_564 no
C7 C28 3.60(3) 8 no
C21 C41 3.48(3) 8 no
C21 C42 3.50(3) 8 no
C22 C42 3.32(3) 8 no
C23 C34 3.57(3) 4_565 no
C46 C46 2.7992(3) 5_755 no
